data_7011512
loop_
_publ_author_name
'Ingmar Persson'
'Per Persson'
'Magnus Sandstr\"om'
'Ann-Sofi Ullstr\"om'

_publ_section_title
;
 Structure of Jahn--Teller distorted solvated copper(II) ions in
 solution, and in solids with apparently regular octahedral
 coordination geometry
;
_journal_issue 7
_journal_name_full 'J. Chem. Soc., Dalton Trans.'
_journal_page_first 1256
_journal_page_last 1265
_journal_paper_doi 10.1039/b200698g
_journal_year 2002
_chemical_formula_sum 'C16 H48 Cl2 Cu O16 S8'
_chemical_formula_weight 887.46
_chemical_name_systematic
; 
? 
;
_space_group_IT_number 2
_symmetry_cell_setting triclinic
_symmetry_space_group_name_Hall '-P 1'
_symmetry_space_group_name_H-M 'P -1'
_atom_sites_solution_hydrogens geom
_atom_sites_solution_primary direct
_atom_sites_solution_secondary difmap
_audit_creation_method SHELXL-97
_cell_angle_alpha 64.237(6)
_cell_angle_beta 71.779(6)
_cell_angle_gamma 87.448(7)
_cell_formula_units_Z 1
_cell_length_a 9.772(4)
_cell_length_b 10.551(4)
_cell_length_c 11.563(4)
_cell_measurement_reflns_used 6389
_cell_measurement_temperature 295(2)
_cell_measurement_theta_max 2.16
_cell_measurement_theta_min 28.72
_cell_volume 1014.0(7)
_computing_cell_refinement 'Bruker Saintplus'
_computing_data_collection 'Bruker Smart'
_computing_data_reduction 'Bruker Saintplus'
_computing_molecular_graphics 'Bruker Shelxtl-nt'
_computing_publication_material 'Bruker Shelxtl-nt'
_computing_structure_refinement 'SHELXL-97 (Sheldrick, 1997)'
_computing_structure_solution 'SHELXS-97 (Sheldrick, 1990)'
_diffrn_ambient_temperature 295(2)
_diffrn_measured_fraction_theta_full 0.884
_diffrn_measured_fraction_theta_max 0.884
_diffrn_measurement_device_type 'Bruker Smart CCD 1k'
_diffrn_measurement_method 'Bruker Smart'
_diffrn_radiation_monochromator graphite
_diffrn_radiation_source 'fine-focus sealed tube'
_diffrn_radiation_type MoK\a
_diffrn_radiation_wavelength 0.71073
_diffrn_reflns_av_R_equivalents 0.0512
_diffrn_reflns_av_sigmaI/netI 0.1701
_diffrn_reflns_limit_h_max 13
_diffrn_reflns_limit_h_min -8
_diffrn_reflns_limit_k_max 11
_diffrn_reflns_limit_k_min -13
_diffrn_reflns_limit_l_max 13
_diffrn_reflns_limit_l_min -14
_diffrn_reflns_number 6389
_diffrn_reflns_theta_full 28.72
_diffrn_reflns_theta_max 28.72
_diffrn_reflns_theta_min 2.16
_exptl_absorpt_coefficient_mu 1.137
_exptl_absorpt_correction_T_max 0.6288
_exptl_absorpt_correction_T_min 0.4278
_exptl_absorpt_correction_type 'Bruker Sadabs'
_exptl_crystal_colour Blue
_exptl_crystal_density_diffrn 1.453
_exptl_crystal_density_method 'not measured'
_exptl_crystal_description Block
_exptl_crystal_F_000 463
_exptl_crystal_size_max 0.90
_exptl_crystal_size_mid 0.60
_exptl_crystal_size_min 0.45
_refine_diff_density_max 0.615
_refine_diff_density_min -0.561
_refine_diff_density_rms 0.077
_refine_ls_extinction_coef 0.0170(14)
_refine_ls_extinction_expression Fc^*^=kFc[1+0.001xFc^2^\l^3^/sin(2\q)]^-1/4^
_refine_ls_extinction_method SHELXL
_refine_ls_goodness_of_fit_ref 0.665
_refine_ls_hydrogen_treatment mixed
_refine_ls_matrix_type full
_refine_ls_number_parameters 205
_refine_ls_number_reflns 4625
_refine_ls_number_restraints 0
_refine_ls_restrained_S_all 0.665
_refine_ls_R_factor_all 0.1015
_refine_ls_R_factor_gt 0.0553
_refine_ls_shift/su_max 0.000
_refine_ls_shift/su_mean 0.000
_refine_ls_structure_factor_coef Fsqd
_refine_ls_weighting_details 'calc w=1/[\s^2^(Fo^2^)+(0.0533P)^2^+0.0000P] where P=(Fo^2^+2Fc^2^)/3'
_refine_ls_weighting_scheme calc
_refine_ls_wR_factor_gt 0.1209
_refine_ls_wR_factor_ref 0.1276
_reflns_number_gt 1707
_reflns_number_total 4625
_reflns_threshold_expression >2sigma(I)
_cod_data_source_file b200698g.txt
_cod_data_source_block global
_cod_depositor_comments
;
The following automatic conversions were performed:
'_symmetry_cell_setting' value 'Triclinic' changed to 'triclinic'
according to '/home/saulius/struct/CIF-dictionaries/cif_core.dic'
dictionary named 'cif_core.dic' version 2.4.1 from 2010-06-29.

Automatic conversion script
Id: cif_fix_enum 1527 2010-12-29 10:47:43Z saulius 
;
_cod_original_cell_volume 1014.1(6)
_cod_original_sg_symbol_H-M P-1
_cod_database_code 7011512

loop_
_symmetry_equiv_pos_as_xyz
'x, y, z'
'-x, -y, -z'

loop_
_atom_site_label
_atom_site_type_symbol
_atom_site_fract_x
_atom_site_fract_y
_atom_site_fract_z
_atom_site_U_iso_or_equiv
_atom_site_adp_type
_atom_site_occupancy
_atom_site_symmetry_multiplicity
_atom_site_calc_flag
_atom_site_refinement_flags
_atom_site_disorder_assembly
_atom_site_disorder_group
Cu1 Cu 0.5000 0.0000 0.0000 0.0484(3) Uani 1 2 d S . .
S2 S 0.29147(15) -0.00595(16) 0.27569(15) 0.0816(5) Uani 1 1 d . . .
S3 S 0.65201(14) 0.00715(13) 0.19356(12) 0.0619(4) Uani 1 1 d . . .
Cl1 Cl 0.28421(18) 0.27583(16) 0.43967(15) 0.0813(4) Uani 1 1 d . . .
S1 S 0.52016(14) -0.31919(13) 0.14091(14) 0.0674(4) Uani 1 1 d . . .
S5 S 0.08224(19) -0.40605(16) 0.11572(17) 0.0962(5) Uani 1 1 d . . .
O1 O 0.6036(3) -0.1718(3) 0.0558(3) 0.0599(8) Uani 1 1 d . . .
O2 O 0.3330(4) -0.0941(3) 0.1991(3) 0.0759(10) Uani 1 1 d . . .
O3 O 0.6228(3) 0.0989(3) 0.0619(3) 0.0655(9) Uani 1 1 d . . .
O8 O -0.0155(5) -0.3155(4) 0.0445(4) 0.1124(14) Uani 1 1 d . . .
O7 O 0.3219(5) 0.3431(5) 0.3003(4) 0.1312(17) Uani 1 1 d . . .
C9 C 0.8319(5) -0.0356(5) 0.1462(5) 0.0794(15) Uani 1 1 d . . .
H9A H 0.8358 -0.1006 0.1078 0.119 Uiso 1 1 calc R . .
H9B H 0.8624 -0.0784 0.2249 0.119 Uiso 1 1 calc R . .
H9C H 0.8948 0.0491 0.0802 0.119 Uiso 1 1 calc R . .
C8 C 0.0932(7) -0.3482(6) 0.2341(6) 0.1002(19) Uani 1 1 d . . .
H8A H 0.1366 -0.2519 0.1871 0.150 Uiso 1 1 calc R . .
H8B H 0.1512 -0.4071 0.2857 0.150 Uiso 1 1 calc R . .
H8C H -0.0024 -0.3540 0.2943 0.150 Uiso 1 1 calc R . .
C7 C 0.5675(8) -0.3860(5) 0.2882(5) 0.107(2) Uani 1 1 d . . .
H7A H 0.6693 -0.3959 0.2660 0.160 Uiso 1 1 calc R . .
H7B H 0.5137 -0.4768 0.3509 0.160 Uiso 1 1 calc R . .
H7C H 0.5454 -0.3222 0.3290 0.160 Uiso 1 1 calc R . .
C6 C 0.6823(7) 0.1297(6) 0.2520(6) 0.0940(18) Uani 1 1 d . . .
H6A H 0.7564 0.2032 0.1815 0.141 Uiso 1 1 calc R . .
H6B H 0.7127 0.0819 0.3303 0.141 Uiso 1 1 calc R . .
H6C H 0.5943 0.1704 0.2757 0.141 Uiso 1 1 calc R . .
O6 O 0.4042(7) 0.2241(6) 0.4769(5) 0.187(3) Uani 1 1 d . . .
C5 C 0.1260(6) 0.0574(6) 0.2574(6) 0.1016(19) Uani 1 1 d . . .
H5A H 0.1379 0.1118 0.1627 0.152 Uiso 1 1 calc R . .
H5B H 0.0964 0.1161 0.3033 0.152 Uiso 1 1 calc R . .
H5C H 0.0533 -0.0211 0.2962 0.152 Uiso 1 1 calc R . .
C4 C 0.6258(7) -0.4176(6) 0.0599(6) 0.116(2) Uani 1 1 d . . .
H4A H 0.6197 -0.3842 -0.0298 0.174 Uiso 1 1 calc R . .
H4B H 0.5898 -0.5160 0.1118 0.174 Uiso 1 1 calc R . .
H4C H 0.7250 -0.4056 0.0539 0.174 Uiso 1 1 calc R . .
O5 O 0.2448(7) 0.3738(7) 0.4884(6) 0.191(3) Uani 1 1 d . . .
O4 O 0.1759(7) 0.1680(6) 0.4950(6) 0.204(3) Uani 1 1 d . . .
C3 C -0.0181(8) -0.5692(6) 0.2272(7) 0.143(3) Uani 1 1 d . . .
H3A H -0.1040 -0.5566 0.2884 0.214 Uiso 1 1 calc R . .
H3B H 0.0390 -0.6307 0.2782 0.214 Uiso 1 1 calc R . .
H3C H -0.0448 -0.6103 0.1768 0.214 Uiso 1 1 calc R . .
C2 C 0.2264(8) -0.1323(7) 0.4454(6) 0.129(2) Uani 1 1 d . . .
H2A H 0.1485 -0.1941 0.4575 0.194 Uiso 1 1 calc R . .
H2B H 0.1919 -0.0857 0.5025 0.194 Uiso 1 1 calc R . .
H2C H 0.3031 -0.1867 0.4693 0.194 Uiso 1 1 calc R . .

loop_
_atom_site_aniso_label
_atom_site_aniso_U_11
_atom_site_aniso_U_22
_atom_site_aniso_U_33
_atom_site_aniso_U_23
_atom_site_aniso_U_13
_atom_site_aniso_U_12
Cu1 0.0409(5) 0.0555(5) 0.0456(5) -0.0195(4) -0.0145(4) 0.0079(4)
S2 0.0562(10) 0.1111(11) 0.0895(11) -0.0594(10) -0.0164(8) 0.0033(8)
S3 0.0497(8) 0.0759(8) 0.0497(7) -0.0189(6) -0.0156(6) 0.0055(7)
Cl1 0.0792(12) 0.0825(10) 0.0643(10) -0.0207(8) -0.0174(8) 0.0066(9)
S1 0.0536(9) 0.0633(8) 0.0765(9) -0.0225(7) -0.0222(7) 0.0041(7)
S5 0.0952(13) 0.0850(11) 0.1022(13) -0.0367(9) -0.0316(10) 0.0124(10)
O1 0.042(2) 0.0648(19) 0.068(2) -0.0231(16) -0.0221(16) 0.0084(16)
O2 0.077(3) 0.074(2) 0.080(2) -0.0400(19) -0.020(2) 0.0043(19)
O3 0.065(2) 0.070(2) 0.0536(19) -0.0192(16) -0.0219(17) 0.0089(17)
O8 0.130(4) 0.079(2) 0.120(3) -0.017(2) -0.072(3) 0.017(3)
O7 0.146(5) 0.144(4) 0.065(3) -0.017(3) -0.027(3) 0.006(3)
C9 0.057(4) 0.082(3) 0.094(4) -0.032(3) -0.029(3) 0.015(3)
C8 0.098(5) 0.102(4) 0.119(5) -0.058(4) -0.048(4) 0.025(4)
C7 0.147(6) 0.075(4) 0.086(4) -0.014(3) -0.054(4) -0.004(4)
C6 0.101(5) 0.111(4) 0.087(4) -0.056(4) -0.037(4) 0.024(4)
O6 0.147(5) 0.234(6) 0.154(5) -0.051(4) -0.075(4) 0.094(5)
C5 0.061(4) 0.137(5) 0.109(5) -0.059(4) -0.027(4) 0.027(4)
C4 0.131(6) 0.075(4) 0.134(6) -0.057(4) -0.017(5) 0.008(4)
O5 0.211(7) 0.202(5) 0.185(6) -0.127(5) -0.043(5) 0.061(5)
O4 0.195(7) 0.204(5) 0.145(5) -0.033(4) -0.017(4) -0.116(5)
C3 0.141(7) 0.091(4) 0.177(7) -0.012(5) -0.096(6) -0.008(4)
C2 0.140(7) 0.170(6) 0.076(4) -0.051(4) -0.041(5) 0.025(5)

loop_
_atom_type_symbol
_atom_type_description
_atom_type_scat_dispersion_real
_atom_type_scat_dispersion_imag
_atom_type_scat_source
C C 0.0033 0.0016 'International Tables Vol C Tables 4.2.6.8 and 6.1.1.4'
H H 0.0000 0.0000 'International Tables Vol C Tables 4.2.6.8 and 6.1.1.4'
O O 0.0106 0.0060 'International Tables Vol C Tables 4.2.6.8 and 6.1.1.4'
S S 0.1246 0.1234 'International Tables Vol C Tables 4.2.6.8 and 6.1.1.4'
Cl Cl 0.1484 0.1585 'International Tables Vol C Tables 4.2.6.8 and 6.1.1.4'
Cu Cu 0.3201 1.2651 'International Tables Vol C Tables 4.2.6.8 and 6.1.1.4'

loop_
_geom_angle_atom_site_label_1
_geom_angle_atom_site_label_2
_geom_angle_atom_site_label_3
_geom_angle
_geom_angle_site_symmetry_1
_geom_angle_site_symmetry_3
_geom_angle_publ_flag
O1 Cu1 O1 180.0(2) 2_655 . ?
O1 Cu1 O3 89.05(12) 2_655 . ?
O1 Cu1 O3 90.95(12) . . ?
O1 Cu1 O3 90.95(12) 2_655 2_655 ?
O1 Cu1 O3 89.05(12) . 2_655 ?
O3 Cu1 O3 180.00(17) . 2_655 ?
O1 Cu1 O2 90.34(12) 2_655 . ?
O1 Cu1 O2 89.66(12) . . ?
O3 Cu1 O2 93.06(12) . . ?
O3 Cu1 O2 86.94(12) 2_655 . ?
O1 Cu1 O2 89.66(12) 2_655 2_655 ?
O1 Cu1 O2 90.34(12) . 2_655 ?
O3 Cu1 O2 86.94(12) . 2_655 ?
O3 Cu1 O2 93.06(12) 2_655 2_655 ?
O2 Cu1 O2 180.0 . 2_655 ?
O2 S2 C2 103.4(3) . . ?
O2 S2 C5 106.7(2) . . ?
C2 S2 C5 98.6(3) . . ?
O3 S3 C6 103.7(2) . . ?
O3 S3 C9 106.0(2) . . ?
C6 S3 C9 98.4(3) . . ?
O5 Cl1 O4 111.7(4) . . ?
O5 Cl1 O7 108.7(3) . . ?
O4 Cl1 O7 111.1(3) . . ?
O5 Cl1 O6 105.2(4) . . ?
O4 Cl1 O6 110.1(4) . . ?
O7 Cl1 O6 109.9(3) . . ?
O1 S1 C7 104.1(2) . . ?
O1 S1 C4 101.9(2) . . ?
C7 S1 C4 99.4(3) . . ?
O8 S5 C3 106.1(3) . . ?
O8 S5 C8 106.7(3) . . ?
C3 S5 C8 99.1(3) . . ?
S1 O1 Cu1 120.91(17) . . ?
S2 O2 Cu1 117.81(18) . . ?
S3 O3 Cu1 116.45(17) . . ?

loop_
_geom_bond_atom_site_label_1
_geom_bond_atom_site_label_2
_geom_bond_distance
_geom_bond_site_symmetry_2
_geom_bond_publ_flag
Cu1 O1 1.989(3) 2_655 ?
Cu1 O1 1.989(3) . ?
Cu1 O3 2.083(3) . ?
Cu1 O3 2.083(3) 2_655 ?
Cu1 O2 2.181(3) . ?
Cu1 O2 2.181(3) 2_655 ?
S2 O2 1.507(3) . ?
S2 C2 1.747(6) . ?
S2 C5 1.761(5) . ?
S3 O3 1.518(3) . ?
S3 C6 1.770(5) . ?
S3 C9 1.770(5) . ?
Cl1 O5 1.367(5) . ?
Cl1 O4 1.370(5) . ?
Cl1 O7 1.376(4) . ?
Cl1 O6 1.383(5) . ?
S1 O1 1.527(3) . ?
S1 C7 1.741(5) . ?
S1 C4 1.779(6) . ?
S5 O8 1.493(4) . ?
S5 C3 1.737(6) . ?
S5 C8 1.755(5) . ?
